data_2218936
loop_
_publ_author_name
'Dai, Wei'
'Fu, Da-Wei'

_publ_section_title
;
 Dibromido[(<i>S</i>)-2-(pyrrolidin-2-yl)-1<i>H</i>-benzimidazole]zinc(II)
;
_journal_coeditor_code CI2621
_journal_issue 8
_journal_name_full 'Acta Crystallographica Section E'
_journal_page_first m1016
_journal_paper_doi 10.1107/S1600536808019168
_journal_volume 64
_journal_year 2008
_chemical_formula_iupac '[Zn Br2 (C11 H13 N3)]'
_chemical_formula_moiety 'C11 H13 Br2 N3 Zn'
_chemical_formula_sum 'C11 H13 Br2 N3 Zn'
_chemical_formula_weight 412.43
_chemical_name_systematic
;
Dibromido[(<i>S</i>)-2-(pyrrolidin-2-yl)-1<i>H</i>-benzimidazole]zinc(II)
;
_space_group_IT_number 14
_symmetry_cell_setting monoclinic
_symmetry_space_group_name_Hall '-P 2yn'
_symmetry_space_group_name_H-M 'P 1 21/n 1'
_atom_sites_solution_hydrogens geom
_atom_sites_solution_primary direct
_atom_sites_solution_secondary difmap
_audit_creation_method SHELXL-97
_cell_angle_alpha 90.00
_cell_angle_beta 91.443(3)
_cell_angle_gamma 90.00
_cell_formula_units_Z 4
_cell_length_a 8.953(3)
_cell_length_b 11.668(2)
_cell_length_c 13.318(2)
_cell_measurement_reflns_used 3615
_cell_measurement_temperature 298(2)
_cell_measurement_theta_max 27.4797
_cell_measurement_theta_min 2.7098
_cell_volume 1390.8(6)
_computing_cell_refinement 'CrystalClear (Rigaku, 2005)'
_computing_data_collection 'CrystalClear (Rigaku, 2005)'
_computing_data_reduction 'CrystalClear (Rigaku, 2005)'
_computing_molecular_graphics 'SHELXTL (Sheldrick, 2008)'
_computing_publication_material 'SHELXL97 (Sheldrick, 2008)'
_computing_structure_refinement 'SHELXL97 (Sheldrick, 2008)'
_computing_structure_solution 'SHELXS97 (Sheldrick, 2008)'
_diffrn_ambient_temperature 298(2)
_diffrn_detector_area_resol_mean 13.6612
_diffrn_measured_fraction_theta_full 0.993
_diffrn_measured_fraction_theta_max 0.993
_diffrn_measurement_device_type 'Rigaku Mercury2'
_diffrn_measurement_method \w
_diffrn_radiation_monochromator graphite
_diffrn_radiation_source 'fine-focus sealed tube'
_diffrn_radiation_type MoK\a
_diffrn_radiation_wavelength 0.71073
_diffrn_reflns_av_R_equivalents 0.0651
_diffrn_reflns_av_sigmaI/netI 0.0520
_diffrn_reflns_limit_h_max 11
_diffrn_reflns_limit_h_min -11
_diffrn_reflns_limit_k_max 15
_diffrn_reflns_limit_k_min -15
_diffrn_reflns_limit_l_max 17
_diffrn_reflns_limit_l_min -17
_diffrn_reflns_number 13896
_diffrn_reflns_theta_full 27.54
_diffrn_reflns_theta_max 27.54
_diffrn_reflns_theta_min 2.71
_exptl_absorpt_coefficient_mu 7.492
_exptl_absorpt_correction_T_max 0.982
_exptl_absorpt_correction_T_min 0.4585
_exptl_absorpt_correction_type multi-scan
_exptl_absorpt_process_details '(CrystalClear; Rigaku, 2005)'
_exptl_crystal_colour Colourless
_exptl_crystal_density_diffrn 1.970
_exptl_crystal_density_method 'not measured'
_exptl_crystal_description Block
_exptl_crystal_F_000 800
_exptl_crystal_size_max 0.30
_exptl_crystal_size_mid 0.25
_exptl_crystal_size_min 0.15
_refine_diff_density_max 0.674
_refine_diff_density_min -1.001
_refine_ls_extinction_method none
_refine_ls_goodness_of_fit_ref 0.994
_refine_ls_hydrogen_treatment constr
_refine_ls_matrix_type full
_refine_ls_number_parameters 154
_refine_ls_number_reflns 3179
_refine_ls_number_restraints 0
_refine_ls_restrained_S_all 0.994
_refine_ls_R_factor_all 0.0641
_refine_ls_R_factor_gt 0.0466
_refine_ls_shift/su_max 0.001
_refine_ls_shift/su_mean 0.000
_refine_ls_structure_factor_coef Fsqd
_refine_ls_weighting_details 'calc w=1/[\s^2^(Fo^2^)+(0.0563P)^2^] where P=(Fo^2^+2Fc^2^)/3'
_refine_ls_weighting_scheme calc
_refine_ls_wR_factor_gt 0.1058
_refine_ls_wR_factor_ref 0.1142
_reflns_number_gt 2426
_reflns_number_total 3179
_reflns_threshold_expression I>2\s(I)
_cod_data_source_file ci2621.cif
_cod_data_source_block I
_cod_depositor_comments
;
The following automatic conversions were performed:
'_symmetry_cell_setting' value 'Monoclinic' changed to 'monoclinic'
according to '/home/saulius/struct/CIF-dictionaries/cif_core.dic'
dictionary named 'cif_core.dic' version 2.4.1 from 2010-06-29.

Automatic conversion script
Id: cif_fix_enum 1527 2010-12-29 10:47:43Z saulius 

The following automatic conversions were performed:

'_symmetry_cell_setting' value 'Monoclinic' changed to 'monoclinic'
according to /home/saulius/struct/CIF-dictionaries/cif_core.dic
dictionary named 'cif_core.dic' version 2.4.1 from 2010-06-29.

Automatic conversion script
Id: cif_fix_values 1715 2011-07-08 13:25:40Z adriana 
;
_cod_original_cell_volume 1390.9(6)
_cod_original_sg_symbol_H-M 'P 21/n'
_cod_database_code 2218936
_cod_database_fobs_code 2218936

loop_
_symmetry_equiv_pos_as_xyz
'x, y, z'
'-x+1/2, y+1/2, -z+1/2'
'-x, -y, -z'
'x-1/2, -y-1/2, z-1/2'

loop_
_atom_site_type_symbol
_atom_site_label
_atom_site_fract_x
_atom_site_fract_y
_atom_site_fract_z
_atom_site_U_iso_or_equiv
_atom_site_adp_type
_atom_site_calc_flag
_atom_site_refinement_flags
_atom_site_occupancy
Br Br1 0.25768(6) 0.93780(4) 0.57154(4) 0.04999(18) Uani d . 1
Zn Zn1 0.13105(6) 0.76113(4) 0.55176(4) 0.03634(16) Uani d . 1
Br Br2 0.20151(7) 0.62945(5) 0.67586(4) 0.0600(2) Uani d . 1
C C6 0.1068(5) 0.5895(4) 0.2708(3) 0.0378(10) Uani d . 1
N N2 0.1146(4) 0.6901(3) 0.4143(2) 0.0344(8) Uani d . 1
N N1 -0.0955(4) 0.7895(3) 0.5261(3) 0.0378(8) Uani d . 1
H H10B -0.1140 0.8650 0.5377 0.045 Uiso calc R 1
N N3 -0.0296(4) 0.6401(3) 0.2863(3) 0.0391(9) Uani d . 1
H H3C -0.1073 0.6357 0.2471 0.047 Uiso calc R 1
C C8 0.3041(6) 0.4841(5) 0.2047(4) 0.0554(14) Uani d . 1
H H8A 0.3427 0.4362 0.1559 0.066 Uiso calc R 1
C C5 -0.0198(5) 0.6977(4) 0.3735(3) 0.0315(9) Uani d . 1
C C11 0.1978(5) 0.6223(4) 0.3510(3) 0.0354(9) Uani d . 1
C C7 0.1572(6) 0.5177(4) 0.1952(3) 0.0489(12) Uani d . 1
H H7A 0.0955 0.4941 0.1419 0.059 Uiso calc R 1
C C3 -0.2915(5) 0.6980(5) 0.4237(4) 0.0550(13) Uani d . 1
H H3A -0.3632 0.7284 0.3748 0.066 Uiso calc R 1
H H3B -0.2771 0.6170 0.4107 0.066 Uiso calc R 1
C C10 0.3458(6) 0.5868(5) 0.3582(4) 0.0508(12) Uani d . 1
H H10A 0.4074 0.6090 0.4120 0.061 Uiso calc R 1
C C9 0.3976(6) 0.5188(5) 0.2844(4) 0.0555(14) Uani d . 1
H H9A 0.4967 0.4949 0.2869 0.067 Uiso calc R 1
C C1 -0.1969(6) 0.7209(5) 0.5893(3) 0.0512(13) Uani d . 1
H H1A -0.2104 0.7573 0.6539 0.061 Uiso calc R 1
H H1B -0.1578 0.6442 0.6002 0.061 Uiso calc R 1
C C4 -0.1416(5) 0.7637(4) 0.4201(3) 0.0361(10) Uani d . 1
H H4A -0.1568 0.8357 0.3834 0.043 Uiso calc R 1
C C2 -0.3426(6) 0.7174(6) 0.5290(4) 0.0631(15) Uani d . 1
H H2A -0.4059 0.6553 0.5510 0.076 Uiso calc R 1
H H2B -0.3965 0.7892 0.5344 0.076 Uiso calc R 1

loop_
_atom_site_aniso_label
_atom_site_aniso_U_11
_atom_site_aniso_U_22
_atom_site_aniso_U_33
_atom_site_aniso_U_12
_atom_site_aniso_U_13
_atom_site_aniso_U_23
Br1 0.0629(3) 0.0386(3) 0.0474(3) -0.0098(2) -0.0209(2) 0.0027(2)
Zn1 0.0395(3) 0.0392(3) 0.0299(3) -0.0022(2) -0.0093(2) -0.0028(2)
Br2 0.0757(4) 0.0521(3) 0.0509(3) -0.0016(3) -0.0220(3) 0.0139(2)
C6 0.040(2) 0.042(2) 0.032(2) -0.001(2) -0.0023(19) -0.0055(18)
N2 0.0326(18) 0.041(2) 0.0290(17) -0.0002(16) -0.0077(15) -0.0026(15)
N1 0.041(2) 0.0366(19) 0.0357(19) -0.0010(17) -0.0034(16) -0.0067(16)
N3 0.035(2) 0.050(2) 0.0319(18) -0.0031(17) -0.0084(16) -0.0051(16)
C8 0.057(3) 0.063(3) 0.046(3) 0.018(3) 0.014(3) -0.013(3)
C5 0.034(2) 0.035(2) 0.0255(19) -0.0055(18) -0.0032(17) 0.0030(17)
C11 0.031(2) 0.041(2) 0.033(2) -0.0023(19) -0.0051(18) -0.0002(18)
C7 0.058(3) 0.054(3) 0.035(2) 0.001(3) -0.004(2) -0.012(2)
C3 0.035(3) 0.077(4) 0.053(3) -0.008(3) 0.002(2) -0.015(3)
C10 0.039(3) 0.067(3) 0.046(3) 0.002(3) -0.008(2) -0.010(2)
C9 0.041(3) 0.076(4) 0.050(3) 0.014(3) 0.004(2) -0.006(3)
C1 0.048(3) 0.068(3) 0.038(3) -0.009(3) 0.004(2) 0.004(2)
C4 0.033(2) 0.044(3) 0.031(2) 0.0022(19) -0.0080(18) 0.0031(18)
C2 0.046(3) 0.087(4) 0.057(3) -0.002(3) 0.002(3) 0.004(3)

loop_
_atom_type_symbol
_atom_type_description
_atom_type_scat_dispersion_real
_atom_type_scat_dispersion_imag
_atom_type_scat_source
C C 0.0033 0.0016 'International Tables Vol C Tables 4.2.6.8 and 6.1.1.4'
H H 0.0000 0.0000 'International Tables Vol C Tables 4.2.6.8 and 6.1.1.4'
N N 0.0061 0.0033 'International Tables Vol C Tables 4.2.6.8 and 6.1.1.4'
Br Br -0.2901 2.4595 'International Tables Vol C Tables 4.2.6.8 and 6.1.1.4'
Zn Zn 0.2839 1.4301 'International Tables Vol C Tables 4.2.6.8 and 6.1.1.4'

loop_
_geom_angle_atom_site_label_1
_geom_angle_atom_site_label_2
_geom_angle_atom_site_label_3
_geom_angle
_geom_angle_publ_flag
N2 Zn1 N1 82.35(14) y
N2 Zn1 Br2 112.70(10) y
N1 Zn1 Br2 117.89(10) y
N2 Zn1 Br1 118.99(11) y
N1 Zn1 Br1 110.08(11) y
Br2 Zn1 Br1 112.03(3) y
N3 C6 C11 105.8(4) ?
N3 C6 C7 132.1(4) ?
C11 C6 C7 122.0(4) ?
C5 N2 C11 106.7(3) ?
C5 N2 Zn1 113.3(3) ?
C11 N2 Zn1 139.5(3) ?
C1 N1 C4 105.6(3) ?
C1 N1 Zn1 115.4(3) ?
C4 N1 Zn1 111.7(3) ?
C1 N1 H10B 108.0 ?
C4 N1 H10B 108.0 ?
Zn1 N1 H10B 108.0 ?
C5 N3 C6 107.8(3) ?
C5 N3 H3C 126.1 ?
C6 N3 H3C 126.1 ?
C7 C8 C9 122.8(5) ?
C7 C8 H8A 118.6 ?
C9 C8 H8A 118.6 ?
N2 C5 N3 111.4(4) ?
N2 C5 C4 122.6(4) ?
N3 C5 C4 126.0(4) ?
C6 C11 N2 108.2(4) ?
C6 C11 C10 120.8(4) ?
N2 C11 C10 130.9(4) ?
C8 C7 C6 115.6(4) ?
C8 C7 H7A 122.2 ?
C6 C7 H7A 122.2 ?
C2 C3 C4 103.8(4) ?
C2 C3 H3A 111.0 ?
C4 C3 H3A 111.0 ?
C2 C3 H3B 111.0 ?
C4 C3 H3B 111.0 ?
H3A C3 H3B 109.0 ?
C9 C10 C11 118.0(5) ?
C9 C10 H10A 121.0 ?
C11 C10 H10A 121.0 ?
C10 C9 C8 120.8(5) ?
C10 C9 H9A 119.6 ?
C8 C9 H9A 119.6 ?
N1 C1 C2 104.1(4) ?
N1 C1 H1A 110.9 ?
C2 C1 H1A 110.9 ?
N1 C1 H1B 110.9 ?
C2 C1 H1B 110.9 ?
H1A C1 H1B 109.0 ?
C5 C4 N1 108.1(3) ?
C5 C4 C3 113.8(4) ?
N1 C4 C3 106.9(3) ?
C5 C4 H4A 109.3 ?
N1 C4 H4A 109.3 ?
C3 C4 H4A 109.3 ?
C3 C2 C1 102.7(4) ?
C3 C2 H2A 111.2 ?
C1 C2 H2A 111.2 ?
C3 C2 H2B 111.2 ?
C1 C2 H2B 111.2 ?
H2A C2 H2B 109.1 ?

loop_
_geom_bond_atom_site_label_1
_geom_bond_atom_site_label_2
_geom_bond_distance
_geom_bond_publ_flag
Br1 Zn1 2.3642(8) y
Zn1 N2 2.011(3) y
Zn1 N1 2.075(4) y
Zn1 Br2 2.3319(7) y
C6 N3 1.377(6) ?
C6 C11 1.382(6) ?
C6 C7 1.393(6) ?
N2 C5 1.311(5) ?
N2 C11 1.387(5) ?
N1 C1 1.488(6) ?
N1 C4 1.492(5) ?
N1 H10B 0.91 ?
N3 C5 1.343(5) ?
N3 H3C 0.86 ?
C8 C7 1.376(7) ?
C8 C9 1.395(7) ?
C8 H8A 0.93 ?
C5 C4 1.484(6) ?
C11 C10 1.390(6) ?
C7 H7A 0.93 ?
C3 C2 1.504(7) ?
C3 C4 1.547(6) ?
C3 H3A 0.97 ?
C3 H3B 0.97 ?
C10 C9 1.354(7) ?
C10 H10A 0.93 ?
C9 H9A 0.93 ?
C1 C2 1.515(7) ?
C1 H1A 0.97 ?
C1 H1B 0.97 ?
C4 H4A 0.98 ?
C2 H2A 0.97 ?
C2 H2B 0.97 ?

loop_
_geom_hbond_atom_site_label_D
_geom_hbond_atom_site_label_H
_geom_hbond_atom_site_label_A
_geom_hbond_site_symmetry_A
_geom_hbond_distance_DH
_geom_hbond_distance_HA
_geom_hbond_distance_DA
_geom_hbond_angle_DHA
N3 H3C Br1 4_575 0.86 2.74 3.516(4) 150
C4 H4A Br1 3_576 0.98 2.86 3.637(5) 137
C1 H1A Cg1 4_576 0.97 2.78 3.673(6) 153

loop_
_geom_torsion_atom_site_label_1
_geom_torsion_atom_site_label_2
_geom_torsion_atom_site_label_3
_geom_torsion_atom_site_label_4
_geom_torsion
N1 Zn1 N2 C5 2.2(3)
Br2 Zn1 N2 C5 119.3(3)
Br1 Zn1 N2 C5 -106.5(3)
N1 Zn1 N2 C11 -168.0(5)
Br2 Zn1 N2 C11 -50.9(5)
Br1 Zn1 N2 C11 83.2(5)
N2 Zn1 N1 C1 110.8(3)
Br2 Zn1 N1 C1 -0.8(3)
Br1 Zn1 N1 C1 -131.0(3)
N2 Zn1 N1 C4 -9.8(3)
Br2 Zn1 N1 C4 -121.4(3)
Br1 Zn1 N1 C4 108.4(3)
C11 C6 N3 C5 -1.6(5)
C7 C6 N3 C5 177.5(5)
C11 N2 C5 N3 -0.8(5)
Zn1 N2 C5 N3 -174.2(3)
C11 N2 C5 C4 179.8(4)
Zn1 N2 C5 C4 6.5(5)
C6 N3 C5 N2 1.5(5)
C6 N3 C5 C4 -179.2(4)
N3 C6 C11 N2 1.1(5)
C7 C6 C11 N2 -178.1(4)
N3 C6 C11 C10 -179.2(4)
C7 C6 C11 C10 1.6(7)
C5 N2 C11 C6 -0.2(5)
Zn1 N2 C11 C6 170.4(3)
C5 N2 C11 C10 -179.8(5)
Zn1 N2 C11 C10 -9.2(8)
C9 C8 C7 C6 0.1(8)
N3 C6 C7 C8 179.6(5)
C11 C6 C7 C8 -1.4(7)
C6 C11 C10 C9 -0.2(8)
N2 C11 C10 C9 179.3(5)
C11 C10 C9 C8 -1.1(8)
C7 C8 C9 C10 1.2(9)
C4 N1 C1 C2 -32.6(5)
Zn1 N1 C1 C2 -156.5(3)
N2 C5 C4 N1 -14.3(6)
N3 C5 C4 N1 166.5(4)
N2 C5 C4 C3 -132.8(4)
N3 C5 C4 C3 47.9(6)
C1 N1 C4 C5 -111.7(4)
Zn1 N1 C4 C5 14.4(4)
C1 N1 C4 C3 11.1(5)
Zn1 N1 C4 C3 137.3(3)
C2 C3 C4 C5 133.9(4)
C2 C3 C4 N1 14.6(5)
C4 C3 C2 C1 -34.0(6)
N1 C1 C2 C3 41.8(6)
